data_4345525
loop_
_publ_author_name
'Xie, Zhen-ni'
'Mei, Lei'
'Hu, Kong-qiu'
'Xia, Liang-shu'
'Chai, Zhi-fang'
'Shi, Wei-qun'

_publ_section_title
;
 Mixed-Ligand Uranyl Polyrotaxanes Incorporating a Sulfate/Oxalate
 Coligand: Achieving Structural Diversity via pH-Dependent Competitive
 Effect
;
_journal_name_full 'Inorganic Chemistry'
_journal_paper_doi 10.1021/acs.inorgchem.6b02515
_journal_year 2017
_chemical_formula_sum 'C28 H28 N14 O17 U'
_chemical_formula_weight 1070.67
_chemical_name_systematic
;
 ?
;
_space_group_crystal_system triclinic
_space_group_IT_number 2
_space_group_name_Hall '-P 1'
_space_group_name_H-M_alt 'P -1'
_symmetry_space_group_name_Hall '-P 1'
_symmetry_space_group_name_H-M 'P -1'
_atom_sites_solution_hydrogens geom
_audit_creation_method SHELXL-2014
_cell_angle_alpha 64.776(2)
_cell_angle_beta 82.741(2)
_cell_angle_gamma 79.506(2)
_cell_formula_units_Z 2
_cell_length_a 12.3767(6)
_cell_length_b 12.4099(6)
_cell_length_c 12.8991(5)
_cell_measurement_reflns_used 9748
_cell_measurement_temperature 304(2)
_cell_measurement_theta_max 27.51
_cell_measurement_theta_min 3.21
_cell_volume 1759.68(14)
_computing_cell_refinement 'Bruker SAINT'
_computing_data_collection 'Bruker APEX3'
_computing_data_reduction 'Bruker SAINT'
_computing_molecular_graphics 'Bruker SHELXTL'
_computing_publication_material 'Bruker SHELXTL'
_computing_structure_refinement 'SHELXL-2014 (Sheldrick, 2014)'
_computing_structure_solution 'SHELXS-97 (Sheldrick 2008)'
_diffrn_ambient_temperature 304(2)
_diffrn_measured_fraction_theta_full 0.994
_diffrn_measured_fraction_theta_max 0.995
_diffrn_measurement_device_type 'Bruker APEX-III CMOS'
_diffrn_measurement_method '\f and \w scans'
_diffrn_radiation_type MoK\a
_diffrn_radiation_wavelength 0.71073
_diffrn_reflns_av_R_equivalents 0.0260
_diffrn_reflns_av_unetI/netI 0.0186
_diffrn_reflns_Laue_measured_fraction_full 0.994
_diffrn_reflns_Laue_measured_fraction_max 0.995
_diffrn_reflns_limit_h_max 16
_diffrn_reflns_limit_h_min -16
_diffrn_reflns_limit_k_max 16
_diffrn_reflns_limit_k_min -16
_diffrn_reflns_limit_l_max 16
_diffrn_reflns_limit_l_min -16
_diffrn_reflns_number 42974
_diffrn_reflns_point_group_measured_fraction_full 0.994
_diffrn_reflns_point_group_measured_fraction_max 0.995
_diffrn_reflns_theta_full 25.242
_diffrn_reflns_theta_max 27.483
_diffrn_reflns_theta_min 3.011
_exptl_absorpt_coefficient_mu 4.713
_exptl_crystal_colour yellow
_exptl_crystal_density_diffrn 2.021
_exptl_crystal_description block
_exptl_crystal_F_000 1044
_exptl_crystal_size_max 0.30
_exptl_crystal_size_mid 0.27
_exptl_crystal_size_min 0.25
_refine_diff_density_max 1.209
_refine_diff_density_min -1.005
_refine_diff_density_rms 0.084
_refine_ls_extinction_method none
_refine_ls_goodness_of_fit_ref 1.086
_refine_ls_hydrogen_treatment constr
_refine_ls_matrix_type full
_refine_ls_number_parameters 551
_refine_ls_number_reflns 8034
_refine_ls_number_restraints 0
_refine_ls_restrained_S_all 1.086
_refine_ls_R_factor_all 0.0229
_refine_ls_R_factor_gt 0.0208
_refine_ls_shift/su_max 0.005
_refine_ls_shift/su_mean 0.000
_refine_ls_structure_factor_coef Fsqd
_refine_ls_weighting_details 'w=1/[\s^2^(Fo^2^)+(0.0260P)^2^+2.4979P] where P=(Fo^2^+2Fc^2^)/3'
_refine_ls_weighting_scheme calc
_refine_ls_wR_factor_gt 0.0548
_refine_ls_wR_factor_ref 0.0560
_reflns_Friedel_coverage 0.000
_reflns_number_gt 7587
_reflns_number_total 8034
_reflns_threshold_expression 'I > 2\s(I)'
_cod_data_source_file ic6b02515_si_002.cif
_cod_data_source_block UPO1
_cod_database_code 4345525
_shelx_space_group_comment
;
The symmetry employed for this shelxl refinement is uniquely defined
by the following loop, which should always be used as a source of
symmetry information in preference to the above space-group names.
They are only intended as comments.
;
_shelxl_version_number 2014-3

loop_
_space_group_symop_operation_xyz
'x, y, z'
'-x, -y, -z'

loop_
_atom_site_label
_atom_site_type_symbol
_atom_site_fract_x
_atom_site_fract_y
_atom_site_fract_z
_atom_site_U_iso_or_equiv
_atom_site_adp_type
_atom_site_occupancy
_atom_site_site_symmetry_order
_atom_site_calc_flag
_atom_site_refinement_flags_posn
_atom_site_refinement_flags_adp
_atom_site_refinement_flags_occupancy
_atom_site_disorder_assembly
_atom_site_disorder_group
O15 O 0.25799(18) 1.2705(2) 0.27414(19) 0.0357(5) Uani 1 1 d . . . . .
O13 O 0.58702(17) 1.5612(2) 0.31080(19) 0.0336(5) Uani 1 1 d . . . . .
U1 U -0.02625(2) 1.13460(2) 0.73282(2) 0.02435(4) Uani 1 1 d . . . . .
O1 O -0.1149(2) 1.1404(2) 0.5656(2) 0.0469(6) Uani 1 1 d . . . . .
O11 O 0.78580(18) 1.1973(2) 0.01366(19) 0.0391(5) Uani 1 1 d . . . . .
O2 O -0.1589(2) 1.0055(2) 0.7268(2) 0.0535(7) Uani 1 1 d . . . . .
O10 O 0.89875(18) 1.4668(2) -0.0661(2) 0.0390(5) Uani 1 1 d . . . . .
O4 O 0.0582(2) 1.1224(2) 0.89818(18) 0.0414(6) Uani 1 1 d . . . . .
O3 O 0.0700(2) 1.0331(2) 1.08797(18) 0.0403(5) Uani 1 1 d . . . . .
N1 N 0.29012(18) 1.52549(19) 0.29206(19) 0.0225(4) Uani 1 1 d . . . . .
O12 O 0.54798(18) 1.1724(2) -0.11325(19) 0.0366(5) Uani 1 1 d . . . . .
N10 N 0.3943(2) 1.1371(2) 0.2349(2) 0.0309(5) Uani 1 1 d . . . . .
N5 N 0.78556(19) 1.2170(2) 0.1829(2) 0.0277(5) Uani 1 1 d . . . . .
O5 O 0.1090(2) 1.2886(2) 0.67580(19) 0.0443(6) Uani 1 1 d . . . . .
N14 N 0.7253(2) 1.6333(2) 0.1734(2) 0.0321(5) Uani 1 1 d . . . . .
N6 N 0.6635(2) 1.1152(2) 0.1668(2) 0.0297(5) Uani 1 1 d . . . . .
O6 O 0.00483(19) 1.2989(2) 0.54675(19) 0.0403(5) Uani 1 1 d . . . . .
N13 N 0.7364(2) 1.4369(2) 0.2770(2) 0.0312(5) Uani 1 1 d . . . . .
N7 N 0.5076(2) 1.0985(2) 0.0817(2) 0.0308(5) Uani 1 1 d . . . . .
O7 O -0.1398(2) 1.2288(2) 0.7583(2) 0.0454(6) Uani 1 1 d . . . . .
O14 O 0.4894(2) 1.2757(2) 0.4054(2) 0.0444(6) Uani 1 1 d . . . . .
N8 N 0.3704(2) 1.1828(2) -0.0348(2) 0.0316(5) Uani 1 1 d . . . . .
O8 O 0.0871(2) 1.0404(2) 0.7054(2) 0.0440(6) Uani 1 1 d . . . . .
N12 N 0.6687(2) 1.2476(2) 0.3373(2) 0.0327(5) Uani 1 1 d . . . . .
N11 N 0.5514(2) 1.1360(2) 0.3300(2) 0.0340(5) Uani 1 1 d . . . . .
N9 N 0.25964(19) 1.2290(2) 0.1155(2) 0.0287(5) Uani 1 1 d . . . . .
O9 O -0.2338(3) 1.0277(3) 0.5746(2) 0.0699(10) Uani 1 1 d . . . . .
N2 N -0.1705(3) 1.0557(3) 0.6212(2) 0.0411(7) Uani 1 1 d . . . . .
C14 C 0.6737(2) 1.5456(3) 0.2579(2) 0.0267(5) Uani 1 1 d . . . . .
N4 N 0.8632(2) 1.3990(2) 0.1294(2) 0.0330(5) Uani 1 1 d . . . . .
C16 C 0.2996(2) 1.2179(2) 0.2142(2) 0.0281(6) Uani 1 1 d . . . . .
C1 C 0.0859(2) 1.3281(3) 0.5736(2) 0.0303(6) Uani 1 1 d . . . . .
C12 C 0.7491(2) 1.1787(3) 0.1106(2) 0.0274(5) Uani 1 1 d . . . . .
C10 C 0.0370(3) 1.0449(3) 0.9957(2) 0.0331(6) Uani 1 1 d . . . . .
C7 C 0.3641(2) 1.5807(3) 0.1886(2) 0.0308(6) Uani 1 1 d . . . . .
H7A H 0.4282 1.5987 0.2111 0.037 Uiso 1 1 calc R U . . .
H7B H 0.3256 1.6556 0.1352 0.037 Uiso 1 1 calc R U . . .
N3 N 0.8433(2) 1.5954(2) 0.0228(2) 0.0329(5) Uani 1 1 d . . . . .
C4 C 0.3286(2) 1.4772(3) 0.3977(3) 0.0303(6) Uani 1 1 d . . . . .
H4 H 0.3999 1.4840 0.4073 0.036 Uiso 1 1 calc R U . . .
C3 C 0.2620(3) 1.4173(3) 0.4922(2) 0.0325(6) Uani 1 1 d . . . . .
H3 H 0.2878 1.3846 0.5656 0.039 Uiso 1 1 calc R U . . .
C20 C 0.6871(3) 1.7601(3) 0.1396(3) 0.0327(6) Uani 1 1 d . . . . .
H20A H 0.6385 1.7703 0.2009 0.039 Uiso 1 1 calc R U . . .
H20B H 0.7499 1.8008 0.1303 0.039 Uiso 1 1 calc R U . . .
C13 C 0.4823(2) 1.1545(2) -0.0310(3) 0.0283(6) Uani 1 1 d . . . . .
C6 C 0.1185(2) 1.4611(3) 0.3676(2) 0.0280(6) Uani 1 1 d . . . . .
H6 H 0.0469 1.4574 0.3560 0.034 Uiso 1 1 calc R U . . .
C24 C 0.4106(2) 1.0757(3) 0.1596(3) 0.0292(6) Uani 1 1 d . . . . .
H24 H 0.4078 0.9892 0.2025 0.035 Uiso 1 1 calc R U . . .
C2 C 0.1567(2) 1.4063(2) 0.4767(2) 0.0251(5) Uani 1 1 d . . . . .
C21 C 0.8839(2) 1.2724(3) 0.1558(3) 0.0328(6) Uani 1 1 d . . . . .
H21A H 0.9306 1.2321 0.2205 0.039 Uiso 1 1 calc R U . . .
H21B H 0.9238 1.2610 0.0906 0.039 Uiso 1 1 calc R U . . .
C15 C 0.5621(3) 1.2257(3) 0.3615(2) 0.0320(6) Uani 1 1 d . . . . .
C18 C 0.4481(3) 1.0922(3) 0.3411(3) 0.0341(6) Uani 1 1 d . . . . .
H18A H 0.4614 1.0050 0.3722 0.041 Uiso 1 1 calc R U . . .
H18B H 0.3990 1.1147 0.3956 0.041 Uiso 1 1 calc R U . . .
C25 C 0.6545(2) 1.0891(3) 0.2878(2) 0.0307(6) Uani 1 1 d . . . . .
H25 H 0.6744 1.0029 0.3346 0.037 Uiso 1 1 calc R U . . .
C26 C 0.7376(2) 1.1632(3) 0.2980(2) 0.0293(6) Uani 1 1 d . . . . .
H26 H 0.7934 1.1119 0.3526 0.035 Uiso 1 1 calc R U . . .
C28 C 0.8331(2) 1.5870(3) 0.1387(3) 0.0314(6) Uani 1 1 d . . . . .
H28 H 0.8914 1.6220 0.1532 0.038 Uiso 1 1 calc R U . . .
C22 C 0.6174(2) 1.0485(3) 0.1188(3) 0.0324(6) Uani 1 1 d . . . . .
H22A H 0.6648 1.0455 0.0539 0.039 Uiso 1 1 calc R U . . .
H22B H 0.6169 0.9665 0.1760 0.039 Uiso 1 1 calc R U . . .
C19 C 0.7123(3) 1.3267(3) 0.3717(2) 0.0337(6) Uani 1 1 d . . . . .
H19A H 0.7792 1.2845 0.4113 0.040 Uiso 1 1 calc R U . . .
H19B H 0.6596 1.3465 0.4256 0.040 Uiso 1 1 calc R U . . .
C11 C 0.8703(2) 1.4851(3) 0.0198(3) 0.0318(6) Uani 1 1 d . . . . .
C23 C 0.3151(2) 1.1375(3) 0.0783(3) 0.0290(6) Uani 1 1 d . . . . .
H23 H 0.2661 1.0806 0.0858 0.035 Uiso 1 1 calc R U . . .
C5 C 0.1868(2) 1.5210(3) 0.2764(2) 0.0268(5) Uani 1 1 d . . . . .
H5 H 0.1607 1.5589 0.2030 0.032 Uiso 1 1 calc R U . . .
C17 C 0.1523(2) 1.2942(3) 0.0783(3) 0.0351(7) Uani 1 1 d . . . . .
H17A H 0.1117 1.2431 0.0629 0.042 Uiso 1 1 calc R U . . .
H17B H 0.1122 1.3122 0.1400 0.042 Uiso 1 1 calc R U . . .
C27 C 0.8425(2) 1.4503(3) 0.2128(3) 0.0304(6) Uani 1 1 d . . . . .
H27 H 0.9031 1.4225 0.2644 0.036 Uiso 1 1 calc R U . . .
C8 C 0.4003(3) 1.4954(3) 0.1305(3) 0.0334(6) Uani 1 1 d . . . . .
H8A H 0.3361 1.4814 0.1046 0.040 Uiso 1 1 calc R U . . .
H8B H 0.4339 1.4188 0.1860 0.040 Uiso 1 1 calc R U . . .
C9 C 0.4818(3) 1.5433(3) 0.0286(3) 0.0353(7) Uani 1 1 d . . . . .
H9A H 0.5459 1.5578 0.0543 0.042 Uiso 1 1 calc R U . . .
H9B H 0.4480 1.6196 -0.0273 0.042 Uiso 1 1 calc R U . . .
O1W O 0.0411(3) 1.2091(4) 0.3598(3) 0.0854(12) Uani 1 1 d . . . . .
O2W' O 0.6279(14) 1.2469(14) 0.6579(11) 0.071(6) Uani 0.215(9) 1 d . . P A 2
O2W O 0.4851(7) 1.1992(4) 0.6420(4) 0.135(4) Uani 0.785(9) 1 d . . P A 1

loop_
_atom_site_aniso_label
_atom_site_aniso_U_11
_atom_site_aniso_U_22
_atom_site_aniso_U_33
_atom_site_aniso_U_23
_atom_site_aniso_U_13
_atom_site_aniso_U_12
O15 0.0374(11) 0.0365(11) 0.0373(12) -0.0220(10) 0.0119(9) -0.0073(9)
O13 0.0302(10) 0.0363(11) 0.0350(11) -0.0182(9) 0.0053(9) -0.0030(9)
U1 0.02848(6) 0.02109(6) 0.01943(6) -0.00421(4) 0.00237(4) -0.00691(4)
O1 0.0535(14) 0.0524(15) 0.0267(11) 0.0010(10) -0.0051(10) -0.0301(12)
O11 0.0358(11) 0.0566(14) 0.0335(12) -0.0266(11) 0.0088(9) -0.0143(10)
O2 0.0784(19) 0.0549(15) 0.0246(11) -0.0016(11) -0.0048(11) -0.0399(14)
O10 0.0324(11) 0.0551(14) 0.0411(12) -0.0327(11) 0.0010(9) -0.0039(10)
O4 0.0601(15) 0.0409(12) 0.0220(10) -0.0021(9) -0.0009(10) -0.0331(11)
O3 0.0611(15) 0.0396(12) 0.0214(10) -0.0028(9) -0.0060(9) -0.0324(11)
N1 0.0255(11) 0.0215(10) 0.0203(10) -0.0092(9) 0.0057(8) -0.0059(8)
O12 0.0390(11) 0.0407(12) 0.0366(12) -0.0231(10) 0.0184(9) -0.0169(9)
N10 0.0360(13) 0.0295(12) 0.0274(12) -0.0146(10) 0.0067(10) -0.0035(10)
N5 0.0264(11) 0.0317(12) 0.0265(12) -0.0146(10) -0.0014(9) -0.0010(9)
O5 0.0570(15) 0.0489(14) 0.0220(11) -0.0049(10) 0.0054(10) -0.0260(12)
N14 0.0296(12) 0.0302(12) 0.0427(14) -0.0227(11) 0.0093(10) -0.0075(10)
N6 0.0308(12) 0.0327(12) 0.0302(12) -0.0188(11) 0.0070(10) -0.0071(10)
O6 0.0410(12) 0.0424(13) 0.0298(11) -0.0029(10) 0.0028(9) -0.0209(10)
N13 0.0322(12) 0.0325(13) 0.0269(12) -0.0135(10) 0.0002(10) 0.0022(10)
N7 0.0287(12) 0.0350(13) 0.0340(13) -0.0200(11) 0.0121(10) -0.0120(10)
O7 0.0449(13) 0.0369(12) 0.0488(14) -0.0178(11) 0.0141(11) -0.0035(10)
O14 0.0449(13) 0.0493(14) 0.0426(13) -0.0290(12) 0.0080(10) 0.0026(11)
N8 0.0316(12) 0.0339(13) 0.0320(13) -0.0176(11) 0.0113(10) -0.0102(10)
O8 0.0416(13) 0.0368(12) 0.0492(14) -0.0185(11) 0.0002(11) 0.0054(10)
N12 0.0363(13) 0.0287(12) 0.0334(13) -0.0172(11) -0.0008(10) 0.0047(10)
N11 0.0338(13) 0.0372(14) 0.0333(13) -0.0204(11) 0.0068(10) -0.0016(11)
N9 0.0266(11) 0.0300(12) 0.0312(12) -0.0156(10) 0.0075(9) -0.0072(9)
O9 0.088(2) 0.083(2) 0.0398(15) -0.0066(14) -0.0150(14) -0.0560(19)
N2 0.0530(17) 0.0424(15) 0.0236(12) -0.0021(11) -0.0031(11) -0.0255(13)
C14 0.0270(13) 0.0323(14) 0.0276(13) -0.0184(12) -0.0052(10) -0.0032(11)
N4 0.0278(12) 0.0431(14) 0.0383(14) -0.0264(12) 0.0044(10) -0.0097(10)
C16 0.0289(13) 0.0234(13) 0.0306(14) -0.0103(11) 0.0131(11) -0.0122(10)
C1 0.0366(15) 0.0257(13) 0.0251(14) -0.0072(11) 0.0062(11) -0.0097(11)
C12 0.0232(12) 0.0289(13) 0.0307(14) -0.0156(12) -0.0011(10) 0.0025(10)
C10 0.0443(17) 0.0306(15) 0.0222(13) -0.0031(11) -0.0002(12) -0.0211(13)
C7 0.0343(14) 0.0296(14) 0.0251(13) -0.0078(11) 0.0126(11) -0.0148(12)
N3 0.0261(11) 0.0417(14) 0.0366(14) -0.0238(12) -0.0017(10) 0.0006(10)
C4 0.0257(13) 0.0364(15) 0.0290(14) -0.0124(12) -0.0037(11) -0.0059(11)
C3 0.0367(15) 0.0391(16) 0.0184(13) -0.0076(12) -0.0019(11) -0.0080(12)
C20 0.0412(16) 0.0298(14) 0.0365(16) -0.0225(13) 0.0050(13) -0.0097(12)
C13 0.0359(14) 0.0221(12) 0.0343(15) -0.0179(11) 0.0102(12) -0.0148(11)
C6 0.0257(13) 0.0321(14) 0.0265(13) -0.0109(11) 0.0019(10) -0.0103(11)
C24 0.0344(14) 0.0231(13) 0.0320(14) -0.0142(11) 0.0130(12) -0.0116(11)
C2 0.0307(13) 0.0236(12) 0.0207(12) -0.0091(10) 0.0045(10) -0.0068(10)
C21 0.0190(12) 0.0429(17) 0.0435(17) -0.0270(14) -0.0031(11) 0.0026(11)
C15 0.0378(15) 0.0303(14) 0.0229(13) -0.0102(11) -0.0003(11) 0.0042(12)
C18 0.0390(16) 0.0343(15) 0.0251(14) -0.0110(12) 0.0087(12) -0.0067(12)
C25 0.0359(15) 0.0246(13) 0.0263(14) -0.0098(11) 0.0018(11) 0.0043(11)
C26 0.0320(14) 0.0272(13) 0.0253(13) -0.0118(11) -0.0045(11) 0.0083(11)
C28 0.0215(12) 0.0443(17) 0.0401(16) -0.0275(14) -0.0005(11) -0.0082(11)
C22 0.0334(14) 0.0300(14) 0.0420(17) -0.0253(13) 0.0071(12) -0.0040(11)
C19 0.0441(17) 0.0344(15) 0.0210(13) -0.0122(12) -0.0060(12) 0.0029(13)
C11 0.0143(11) 0.0465(17) 0.0444(17) -0.0275(15) -0.0024(11) -0.0054(11)
C23 0.0304(13) 0.0263(13) 0.0349(15) -0.0165(12) 0.0112(11) -0.0143(11)
C5 0.0286(13) 0.0315(14) 0.0194(12) -0.0079(11) -0.0023(10) -0.0077(11)
C17 0.0195(12) 0.0481(18) 0.0450(18) -0.0264(15) 0.0109(12) -0.0129(12)
C27 0.0186(12) 0.0423(16) 0.0400(16) -0.0275(14) -0.0063(11) 0.0017(11)
C8 0.0359(15) 0.0350(15) 0.0265(14) -0.0110(12) 0.0124(12) -0.0124(12)
C9 0.0368(15) 0.0387(16) 0.0279(15) -0.0118(13) 0.0147(12) -0.0154(13)
O1W 0.061(2) 0.145(4) 0.062(2) -0.051(2) 0.0020(16) -0.024(2)
O2W' 0.099(13) 0.066(9) 0.030(7) -0.014(6) 0.032(7) -0.010(8)
O2W 0.265(10) 0.055(3) 0.039(2) -0.010(2) 0.034(4) 0.037(4)

loop_
_atom_type_symbol
_atom_type_description
_atom_type_scat_dispersion_real
_atom_type_scat_dispersion_imag
_atom_type_scat_source
C C 0.0033 0.0016 'International Tables Vol C Tables 4.2.6.8 and 6.1.1.4'
H H 0.0000 0.0000 'International Tables Vol C Tables 4.2.6.8 and 6.1.1.4'
N N 0.0061 0.0033 'International Tables Vol C Tables 4.2.6.8 and 6.1.1.4'
O O 0.0106 0.0060 'International Tables Vol C Tables 4.2.6.8 and 6.1.1.4'
U U -9.6767 9.6646 'International Tables Vol C Tables 4.2.6.8 and 6.1.1.4'

loop_
_geom_angle_atom_site_label_1
_geom_angle_atom_site_label_2
_geom_angle_atom_site_label_3
_geom_angle
_geom_angle_site_symmetry_1
_geom_angle_site_symmetry_3
O7 U1 O8 179.21(12) . .
O7 U1 O4 89.70(11) . .
O8 U1 O4 91.08(11) . .
O7 U1 O6 88.02(10) . .
O8 U1 O6 91.49(10) . .
O4 U1 O6 118.82(7) . .
O7 U1 O3 90.92(10) . 2_577
O8 U1 O3 89.52(11) . 2_577
O4 U1 O3 65.91(7) . 2_577
O6 U1 O3 175.13(7) . 2_577
O7 U1 O1 90.79(12) . .
O8 U1 O1 88.43(11) . .
O4 U1 O1 178.14(7) . .
O6 U1 O1 63.00(8) . .
O3 U1 O1 112.28(7) 2_577 .
O7 U1 O2 88.03(12) . .
O8 U1 O2 91.59(12) . .
O4 U1 O2 128.35(7) . .
O6 U1 O2 112.66(8) . .
O3 U1 O2 62.54(7) 2_577 .
O1 U1 O2 49.89(7) . .
O7 U1 O5 94.97(11) . .
O8 U1 O5 85.20(11) . .
O4 U1 O5 68.00(7) . .
O6 U1 O5 51.39(8) . .
O3 U1 O5 133.46(7) 2_577 .
O1 U1 O5 113.74(7) . .
O2 U1 O5 163.49(8) . .
O7 U1 C1 94.58(10) . .
O8 U1 C1 85.24(10) . .
O4 U1 C1 93.78(8) . .
O6 U1 C1 25.91(8) . .
O3 U1 C1 158.96(8) 2_577 .
O1 U1 C1 87.97(8) . .
O2 U1 C1 137.84(8) . .
O5 U1 C1 25.80(8) . .
O7 U1 N2 89.01(11) . .
O8 U1 N2 90.35(11) . .
O4 U1 N2 153.18(7) . .
O6 U1 N2 87.90(7) . .
O3 U1 N2 87.33(7) 2_577 .
O1 U1 N2 25.06(7) . .
O2 U1 N2 24.84(7) . .
O5 U1 N2 138.78(7) . .
C1 U1 N2 113.02(8) . .
N2 O1 U1 97.47(17) . .
N2 O2 U1 97.14(18) . .
C10 O4 U1 120.17(19) . .
C10 O3 U1 120.24(18) . 2_577
C5 N1 C4 121.2(2) . .
C5 N1 C7 118.3(2) . .
C4 N1 C7 120.5(2) . .
C16 N10 C18 121.8(2) . .
C16 N10 C24 111.8(3) . .
C18 N10 C24 123.4(2) . .
C12 N5 C21 121.9(2) . .
C12 N5 C26 112.1(2) . .
C21 N5 C26 123.2(2) . .
C1 O5 U1 89.99(18) . .
C14 N14 C20 123.1(2) . .
C14 N14 C28 112.5(2) . .
C20 N14 C28 123.2(3) . .
C12 N6 C22 121.2(2) . .
C12 N6 C25 111.8(2) . .
C22 N6 C25 123.5(2) . .
C1 O6 U1 96.26(18) . .
C14 N13 C19 122.5(2) . .
C14 N13 C27 112.0(2) . .
C19 N13 C27 123.6(2) . .
C13 N7 C22 123.6(2) . .
C13 N7 C24 112.6(2) . .
C22 N7 C24 122.9(3) . .
C13 N8 C20 123.9(2) . 2_685
C13 N8 C23 112.4(3) . .
C20 N8 C23 123.4(2) 2_685 .
C15 N12 C19 123.2(2) . .
C15 N12 C26 112.2(3) . .
C19 N12 C26 123.2(3) . .
C15 N11 C25 112.6(3) . .
C15 N11 C18 123.0(2) . .
C25 N11 C18 124.4(3) . .
C16 N9 C23 112.1(2) . .
C16 N9 C17 122.1(2) . .
C23 N9 C17 122.3(3) . .
O9 N2 O2 122.6(3) . .
O9 N2 O1 121.8(3) . .
O2 N2 O1 115.5(3) . .
O9 N2 U1 177.0(3) . .
O2 N2 U1 58.02(16) . .
O1 N2 U1 57.48(15) . .
O13 C14 N14 126.0(3) . .
O13 C14 N13 125.5(3) . .
N14 C14 N13 108.5(2) . .
C11 N4 C21 122.5(3) . .
C11 N4 C27 112.0(3) . .
C21 N4 C27 125.3(3) . .
O15 C16 N9 126.1(3) . .
O15 C16 N10 125.8(3) . .
N9 C16 N10 108.1(2) . .
O5 C1 O6 120.9(3) . .
O5 C1 C2 121.9(3) . .
O6 C1 C2 117.1(3) . .
O5 C1 U1 64.21(16) . .
O6 C1 U1 57.84(15) . .
C2 C1 U1 164.9(2) . .
O11 C12 N5 126.0(3) . .
O11 C12 N6 125.9(3) . .
N5 C12 N6 108.1(2) . .
O4 C10 O3 126.6(3) . .
O4 C10 C10 117.3(3) . 2_577
O3 C10 C10 116.1(3) . 2_577
N1 C7 C8 110.3(2) . .
N1 C7 H7A 109.6 . .
C8 C7 H7A 109.6 . .
N1 C7 H7B 109.6 . .
C8 C7 H7B 109.6 . .
H7A C7 H7B 108.1 . .
C11 N3 C17 122.5(3) . 2_685
C11 N3 C28 112.0(3) . .
C17 N3 C28 124.3(3) 2_685 .
N1 C4 C3 119.9(3) . .
N1 C4 H4 120.1 . .
C3 C4 H4 120.1 . .
C2 C3 C4 119.5(3) . .
C2 C3 H3 120.2 . .
C4 C3 H3 120.2 . .
N8 C20 N14 114.3(2) 2_685 .
N8 C20 H20A 108.7 2_685 .
N14 C20 H20A 108.7 . .
N8 C20 H20B 108.7 2_685 .
N14 C20 H20B 108.7 . .
H20A C20 H20B 107.6 . .
O12 C13 N7 125.8(3) . .
O12 C13 N8 126.2(3) . .
N7 C13 N8 108.0(2) . .
C5 C6 C2 119.6(3) . .
C5 C6 H6 120.2 . .
C2 C6 H6 120.2 . .
N10 C24 N7 114.8(2) . .
N10 C24 C23 103.7(2) . .
N7 C24 C23 103.0(2) . .
N10 C24 H24 111.6 . .
N7 C24 H24 111.6 . .
C23 C24 H24 111.6 . .
C6 C2 C3 119.0(2) . .
C6 C2 C1 118.8(3) . .
C3 C2 C1 122.0(3) . .
N4 C21 N5 113.5(2) . .
N4 C21 H21A 108.9 . .
N5 C21 H21A 108.9 . .
N4 C21 H21B 108.9 . .
N5 C21 H21B 108.9 . .
H21A C21 H21B 107.7 . .
O14 C15 N12 126.0(3) . .
O14 C15 N11 125.7(3) . .
N12 C15 N11 108.3(2) . .
N10 C18 N11 114.0(2) . .
N10 C18 H18A 108.7 . .
N11 C18 H18A 108.7 . .
N10 C18 H18B 108.7 . .
N11 C18 H18B 108.7 . .
H18A C18 H18B 107.6 . .
N11 C25 N6 116.1(2) . .
N11 C25 C26 103.3(2) . .
N6 C25 C26 103.1(2) . .
N11 C25 H25 111.3 . .
N6 C25 H25 111.3 . .
C26 C25 H25 111.3 . .
N5 C26 N12 114.6(2) . .
N5 C26 C25 103.7(2) . .
N12 C26 C25 103.3(2) . .
N5 C26 H26 111.6 . .
N12 C26 H26 111.6 . .
C25 C26 H26 111.6 . .
N3 C28 N14 114.7(2) . .
N3 C28 C27 103.3(2) . .
N14 C28 C27 103.5(2) . .
N3 C28 H28 111.6 . .
N14 C28 H28 111.6 . .
C27 C28 H28 111.6 . .
N7 C22 N6 114.0(2) . .
N7 C22 H22A 108.8 . .
N6 C22 H22A 108.8 . .
N7 C22 H22B 108.8 . .
N6 C22 H22B 108.8 . .
H22A C22 H22B 107.7 . .
N12 C19 N13 113.5(2) . .
N12 C19 H19A 108.9 . .
N13 C19 H19A 108.9 . .
N12 C19 H19B 108.9 . .
N13 C19 H19B 108.9 . .
H19A C19 H19B 107.7 . .
O10 C11 N3 125.7(3) . .
O10 C11 N4 125.8(3) . .
N3 C11 N4 108.5(3) . .
N9 C23 N8 115.0(2) . .
N9 C23 C24 103.2(2) . .
N8 C23 C24 103.6(2) . .
N9 C23 H23 111.5 . .
N8 C23 H23 111.5 . .
C24 C23 H23 111.5 . .
N1 C5 C6 120.7(2) . .
N1 C5 H5 119.7 . .
C6 C5 H5 119.7 . .
N3 C17 N9 113.4(2) 2_685 .
N3 C17 H17A 108.9 2_685 .
N9 C17 H17A 108.9 . .
N3 C17 H17B 108.9 2_685 .
N9 C17 H17B 108.9 . .
H17A C17 H17B 107.7 . .
N4 C27 N13 115.9(2) . .
N4 C27 C28 103.6(2) . .
N13 C27 C28 103.1(2) . .
N4 C27 H27 111.2 . .
N13 C27 H27 111.2 . .
C28 C27 H27 111.2 . .
C7 C8 C9 112.8(2) . .
C7 C8 H8A 109.0 . .
C9 C8 H8A 109.0 . .
C7 C8 H8B 109.0 . .
C9 C8 H8B 109.0 . .
H8A C8 H8B 107.8 . .
C8 C9 C9 112.4(3) . 2_685
C8 C9 H9A 109.1 . .
C9 C9 H9A 109.1 2_685 .
C8 C9 H9B 109.1 . .
C9 C9 H9B 109.1 2_685 .
H9A C9 H9B 107.9 . .

loop_
_geom_bond_atom_site_label_1
_geom_bond_atom_site_label_2
_geom_bond_distance
_geom_bond_site_symmetry_2
O15 C16 1.223(3) .
O13 C14 1.227(3) .
U1 O7 1.750(2) .
U1 O8 1.757(2) .
U1 O4 2.428(2) .
U1 O6 2.439(2) .
U1 O3 2.442(2) 2_577
U1 O1 2.509(2) .
U1 O2 2.522(2) .
U1 O5 2.579(2) .
U1 C1 2.864(3) .
U1 N2 2.951(3) .
O1 N2 1.260(3) .
O11 C12 1.213(4) .
O2 N2 1.249(3) .
O10 C11 1.221(4) .
O4 C10 1.246(3) .
O3 C10 1.248(4) .
O3 U1 2.442(2) 2_577
N1 C5 1.334(4) .
N1 C4 1.344(4) .
N1 C7 1.493(3) .
O12 C13 1.218(3) .
N10 C16 1.369(4) .
N10 C18 1.441(4) .
N10 C24 1.445(4) .
N5 C12 1.365(4) .
N5 C21 1.438(4) .
N5 C26 1.441(4) .
O5 C1 1.246(4) .
N14 C14 1.359(4) .
N14 C20 1.445(4) .
N14 C28 1.449(4) .
N6 C12 1.376(4) .
N6 C22 1.446(4) .
N6 C25 1.446(4) .
O6 C1 1.259(4) .
N13 C14 1.366(4) .
N13 C19 1.444(4) .
N13 C27 1.458(4) .
N7 C13 1.367(4) .
N7 C22 1.438(4) .
N7 C24 1.452(3) .
O14 C15 1.218(4) .
N8 C13 1.367(4) .
N8 C20 1.441(4) 2_685
N8 C23 1.450(4) .
N12 C15 1.366(4) .
N12 C19 1.441(4) .
N12 C26 1.449(3) .
N11 C15 1.369(4) .
N11 C25 1.444(4) .
N11 C18 1.447(4) .
N9 C16 1.368(4) .
N9 C23 1.445(4) .
N9 C17 1.446(4) .
O9 N2 1.222(4) .
N4 C11 1.365(4) .
N4 C21 1.438(4) .
N4 C27 1.443(4) .
C1 C2 1.508(4) .
C10 C10 1.528(5) 2_577
C7 C8 1.517(4) .
C7 H7A 0.9700 .
C7 H7B 0.9700 .
N3 C11 1.364(4) .
N3 C17 1.438(4) 2_685
N3 C28 1.444(4) .
C4 C3 1.384(4) .
C4 H4 0.9300 .
C3 C2 1.381(4) .
C3 H3 0.9300 .
C20 N8 1.441(4) 2_685
C20 H20A 0.9700 .
C20 H20B 0.9700 .
C6 C5 1.373(4) .
C6 C2 1.379(4) .
C6 H6 0.9300 .
C24 C23 1.543(4) .
C24 H24 0.9800 .
C21 H21A 0.9700 .
C21 H21B 0.9700 .
C18 H18A 0.9700 .
C18 H18B 0.9700 .
C25 C26 1.549(4) .
C25 H25 0.9800 .
C26 H26 0.9800 .
C28 C27 1.543(5) .
C28 H28 0.9800 .
C22 H22A 0.9700 .
C22 H22B 0.9700 .
C19 H19A 0.9700 .
C19 H19B 0.9700 .
C23 H23 0.9800 .
C5 H5 0.9300 .
C17 N3 1.438(4) 2_685
C17 H17A 0.9700 .
C17 H17B 0.9700 .
C27 H27 0.9800 .
C8 C9 1.522(4) .
C8 H8A 0.9700 .
C8 H8B 0.9700 .
C9 C9 1.523(6) 2_685
C9 H9A 0.9700 .
C9 H9B 0.9700 .
